data_7130083
loop_
_publ_author_name
'Wang, Yifeng'
'Wang, Chao-Jie'
'Feng, Qing-Zhou'
'Zhai, Jing-Jing'
'Qi, Suosuo'
'Zhong, Ai-Guo'
'Chu, Mingming'
'Xu, Dan-Qian'

_publ_section_title
;
 Copper-catalyzed asymmetric 1,6-conjugate addition of in situ generated
 para-quinone methides with \b-ketoesters
;
_journal_name_full 'Chemical Communications'
_journal_paper_doi 10.1039/D2CC00146B
_journal_year 2022
_chemical_absolute_configuration ad
_chemical_formula_moiety 'C24 H18 Cl O4, C H4 O'
_chemical_formula_sum 'C25 H22 Cl O5'
_chemical_formula_weight 437.87
_space_group_crystal_system orthorhombic
_space_group_IT_number 19
_space_group_name_Hall 'P 2ac 2ab'
_space_group_name_H-M_alt 'P 21 21 21'
_atom_sites_solution_hydrogens geom
_atom_sites_solution_primary dual
_audit_creation_date 2022-03-31
_audit_creation_method
;
Olex2 1.5
(compiled 2021.12.09 svn.r5202d8cf for OlexSys, GUI svn.r6439)
;
_audit_update_record
;
2022-04-11 deposited with the CCDC.	2022-05-09 downloaded from the CCDC.
;
_cell_angle_alpha 90
_cell_angle_beta 90
_cell_angle_gamma 90
_cell_formula_units_Z 4
_cell_length_a 9.1420(11)
_cell_length_b 11.4280(15)
_cell_length_c 22.2670(19)
_cell_measurement_reflns_used 359
_cell_measurement_temperature 173.00
_cell_measurement_theta_max 43.309
_cell_measurement_theta_min 13.148
_cell_volume 2326.3(5)
_computing_cell_refinement 'SAINT V8.40B (Bruker, 2019)'
_computing_data_collection 'APEX3 V2019.11-0 (Bruker, 2019)'
_computing_data_reduction 'SAINT V8.40B (Bruker, 2019)'
_computing_molecular_graphics 'Olex2 1.5 (Dolomanov et al., 2009)'
_computing_publication_material 'Olex2 1.5 (Dolomanov et al., 2009)'
_computing_structure_refinement 'SHELXL 2019/2 (Sheldrick, 2015)'
_computing_structure_solution 'SHELXT 2018/2 (Sheldrick, 2018)'
_diffrn_ambient_temperature 173.00
_diffrn_detector CPAD
_diffrn_detector_area_resol_mean 7.41
_diffrn_detector_type 'Bruker PHOTON III'
_diffrn_measured_fraction_theta_full 0.992
_diffrn_measured_fraction_theta_max 0.952
_diffrn_measurement_device 'four-circle diffractometer'
_diffrn_measurement_device_type 'Bruker D8 VENTURE dual wavelength Mo/Cu'
_diffrn_measurement_method '\w and \f scans'
_diffrn_measurement_specimen_support 'nylon loop'
_diffrn_radiation_monochromator 'Helios Multi-layer Optic'
_diffrn_radiation_probe x-ray
_diffrn_radiation_type CuK\a
_diffrn_radiation_wavelength 1.54178
_diffrn_reflns_av_R_equivalents 0.1189
_diffrn_reflns_av_unetI/netI 0.0858
_diffrn_reflns_Laue_measured_fraction_full 0.992
_diffrn_reflns_Laue_measured_fraction_max 0.952
_diffrn_reflns_limit_h_max 11
_diffrn_reflns_limit_h_min -10
_diffrn_reflns_limit_k_max 14
_diffrn_reflns_limit_k_min -13
_diffrn_reflns_limit_l_max 22
_diffrn_reflns_limit_l_min -27
_diffrn_reflns_number 20073
_diffrn_reflns_point_group_measured_fraction_full 0.992
_diffrn_reflns_point_group_measured_fraction_max 0.932
_diffrn_reflns_theta_full 67.679
_diffrn_reflns_theta_max 79.210
_diffrn_reflns_theta_min 5.230
_diffrn_source 'microfocus sealed X-ray tube'
_diffrn_source_current 1.1
_diffrn_source_power 0.05500000000000001
_diffrn_source_type 'Incoatec I\ms DIAMOND'
_diffrn_source_voltage 50.0
_exptl_absorpt_coefficient_mu 1.723
_exptl_absorpt_correction_T_max 0.7543
_exptl_absorpt_correction_T_min 0.4996
_exptl_absorpt_correction_type multi-scan
_exptl_absorpt_process_details
;
SADABS-2016/2 (Bruker,2016/2) was used for absorption correction.
wR2(int) was 0.1515 before and 0.0996 after correction.
The Ratio of minimum to maximum transmission is 0.6623.
The \l/2 correction factor is Not present.
;
_exptl_crystal_density_diffrn 1.250
_exptl_crystal_description block
_exptl_crystal_F_000 916
_exptl_crystal_size_max 0.12
_exptl_crystal_size_mid 0.11
_exptl_crystal_size_min 0.1
_refine_diff_density_max 0.261
_refine_diff_density_min -0.301
_refine_diff_density_rms 0.055
_refine_ls_abs_structure_details
;
 Flack x determined using 959 quotients [(I+)-(I-)]/[(I+)+(I-)]
 (Parsons, Flack and Wagner, Acta Cryst. B69 (2013) 249-259).
;
_refine_ls_abs_structure_Flack 0.080(17)
_refine_ls_extinction_method none
_refine_ls_goodness_of_fit_ref 0.981
_refine_ls_hydrogen_treatment constr
_refine_ls_matrix_type full
_refine_ls_number_parameters 284
_refine_ls_number_reflns 4711
_refine_ls_number_restraints 0
_refine_ls_restrained_S_all 0.981
_refine_ls_R_factor_all 0.0985
_refine_ls_R_factor_gt 0.0690
_refine_ls_shift/su_max 0.000
_refine_ls_shift/su_mean 0.000
_refine_ls_structure_factor_coef Fsqd
_refine_ls_weighting_details 'w=1/[\s^2^(Fo^2^)+(0.1263P)^2^] where P=(Fo^2^+2Fc^2^)/3'
_refine_ls_weighting_scheme calc
_refine_ls_wR_factor_gt 0.1784
_refine_ls_wR_factor_ref 0.2075
_reflns_Friedel_coverage 0.723
_reflns_Friedel_fraction_full 0.992
_reflns_Friedel_fraction_max 0.906
_reflns_number_gt 3056
_reflns_number_total 4711
_reflns_threshold_expression 'I > 2\s(I)'
_cod_data_source_file d2cc00146b2.cif
_cod_data_source_block a
_cod_depositor_comments
;
The following automatic conversions were performed:

data item '_diffrn_radiation_probe' value 'X-ray' was changed to
'x-ray' in accordance with the
/home/data/users/saulius/crontab/automatic-downloads/rss-feeds/RSC/lib/dictionaries/cif_core.dic
dictionary named 'cif_core.dic' version 2.4.2 last updated on
2011-04-26.

Automatic conversion script
Id: cif_fix_values 7556 2019-12-06 15:28:31Z antanas 
;
_cod_database_code 7130083
_shelx_shelxl_version_number 2019/2
_shelx_space_group_comment
;
The symmetry employed for this shelxl refinement is uniquely defined
by the following loop, which should always be used as a source of
symmetry information in preference to the above space-group names.
They are only intended as comments.
;
_shelx_estimated_absorpt_t_max 0.847
_shelx_estimated_absorpt_t_min 0.820
_olex2_refinement_description
;
1. Fixed Uiso
 At 1.2 times of:
  All C(H) groups
 At 1.5 times of:
  All C(H,H,H) groups, All O(H) groups
2.a Ternary CH refined with riding coordinates:
 C7(H7)
2.b Aromatic/amide H refined with riding coordinates:
 C17(H17), C6(H6), C13(H13), C12(H12), C5(H5), C2(H2), C9(H9), C19(H19),
 C3(H3), C11(H11), C22(H22), C10(H10), C21(H21)
2.c Idealised Me refined as rotating group:
 C16(H16A,H16B,H16C), C25(H25A,H25B,H25C)
2.d Idealised tetrahedral OH refined as rotating group:
 O1(H1), O4(H4)
;
_olex2_submission_special_instructions 'No special instructions were received'

loop_
_space_group_symop_operation_xyz
'x, y, z'
'-x+1/2, -y, z+1/2'
'x+1/2, -y+1/2, -z'
'-x, y+1/2, -z+1/2'

loop_
_atom_site_label
_atom_site_type_symbol
_atom_site_fract_x
_atom_site_fract_y
_atom_site_fract_z
_atom_site_U_iso_or_equiv
_atom_site_adp_type
_atom_site_occupancy
_atom_site_site_symmetry_order
_atom_site_calc_flag
_atom_site_refinement_flags_posn
_atom_site_refinement_flags_adp
_atom_site_refinement_flags_occupancy
_atom_site_disorder_assembly
_atom_site_disorder_group
Cl1 Cl -1.0902(3) -0.46699(18) -0.03129(9) 0.1279(8) Uani 1 1 d . . . . .
O2 O -0.4890(4) -0.1391(3) -0.12338(17) 0.0725(10) Uani 1 1 d . . . . .
O3 O -0.4949(4) 0.0457(3) -0.1575(2) 0.0860(12) Uani 1 1 d . . . . .
O5 O -0.8011(5) 0.0723(3) -0.09501(19) 0.0827(11) Uani 1 1 d . . . . .
O1 O -0.3982(6) -0.0468(4) -0.43277(16) 0.0914(13) Uani 1 1 d . . . . .
H1 H -0.379916 -0.116968 -0.441085 0.137 Uiso 1 1 calc R U . . .
C7 C -0.7528(5) 0.0025(4) -0.2237(2) 0.0565(10) Uani 1 1 d . . . . .
H7 H -0.734974 0.085536 -0.211562 0.068 Uiso 1 1 calc R U . . .
C17 C -0.7540(5) -0.2064(4) -0.1715(2) 0.0576(11) Uani 1 1 d . . . . .
H17 H -0.722297 -0.260804 -0.201003 0.069 Uiso 1 1 calc R U . . .
C1 C -0.4826(6) -0.0419(4) -0.3825(2) 0.0651(12) Uani 1 1 d . . . . .
C4 C -0.6544(5) -0.0187(4) -0.2783(2) 0.0567(10) Uani 1 1 d . . . . .
C6 C -0.5120(6) -0.1405(4) -0.3464(2) 0.0625(11) Uani 1 1 d . . . . .
H6 H -0.475400 -0.215442 -0.357199 0.075 Uiso 1 1 calc R U . . .
C23 C -0.8824(5) -0.1279(4) -0.0866(2) 0.0598(11) Uani 1 1 d . . . . .
C18 C -0.8540(5) -0.2297(4) -0.1193(2) 0.0562(10) Uani 1 1 d . . . . .
C8 C -0.9152(5) -0.0047(4) -0.2384(2) 0.0614(11) Uani 1 1 d . . . . .
C13 C -1.0140(5) 0.0712(4) -0.2096(2) 0.0679(13) Uani 1 1 d . . . . .
H13 H -0.977646 0.129018 -0.182783 0.081 Uiso 1 1 calc R U . . .
C12 C -1.1638(6) 0.0632(6) -0.2195(3) 0.0788(16) Uani 1 1 d . . . . .
H12 H -1.229143 0.114177 -0.199148 0.095 Uiso 1 1 calc R U . . .
C5 C -0.5955(5) -0.1260(4) -0.2950(2) 0.0630(11) Uani 1 1 d . . . . .
H5 H -0.613125 -0.192086 -0.270114 0.076 Uiso 1 1 calc R U . . .
C15 C -0.5537(5) -0.0475(4) -0.1507(2) 0.0601(11) Uani 1 1 d . . . . .
C2 C -0.5410(7) 0.0653(4) -0.3664(2) 0.0741(14) Uani 1 1 d . . . . .
H2 H -0.522513 0.131832 -0.390822 0.089 Uiso 1 1 calc R U . . .
C9 C -0.9719(6) -0.0863(5) -0.2785(3) 0.0741(14) Uani 1 1 d . . . . .
H9 H -0.907609 -0.138033 -0.298924 0.089 Uiso 1 1 calc R U . . .
C24 C -0.8020(5) -0.0295(4) -0.1124(2) 0.0603(11) Uani 1 1 d . . . . .
C19 C -0.9177(6) -0.3363(5) -0.1029(2) 0.0713(13) Uani 1 1 d . . . . .
H19 H -0.898746 -0.406065 -0.124697 0.086 Uiso 1 1 calc R U . . .
C14 C -0.7130(5) -0.0732(4) -0.1672(2) 0.0548(10) Uani 1 1 d . . . . .
C3 C -0.6251(7) 0.0769(4) -0.3160(2) 0.0705(14) Uani 1 1 d . . . . .
H3 H -0.664545 0.151449 -0.306210 0.085 Uiso 1 1 calc R U . . .
C11 C -1.2168(7) -0.0192(7) -0.2592(3) 0.0887(18) Uani 1 1 d . . . . .
H11 H -1.319112 -0.024995 -0.266050 0.106 Uiso 1 1 calc R U . . .
C22 C -0.9760(6) -0.1290(5) -0.0368(2) 0.0719(13) Uani 1 1 d . . . . .
H22 H -0.995154 -0.059543 -0.014790 0.086 Uiso 1 1 calc R U . . .
C10 C -1.1220(7) -0.0933(6) -0.2889(3) 0.0867(17) Uani 1 1 d . . . . .
H10 H -1.159181 -0.149137 -0.316552 0.104 Uiso 1 1 calc R U . . .
C16 C -0.3412(6) -0.1196(6) -0.1021(3) 0.0897(18) Uani 1 1 d . . . . .
H16A H -0.280675 -0.090165 -0.135116 0.135 Uiso 1 1 calc R U . . .
H16B H -0.300335 -0.193471 -0.087271 0.135 Uiso 1 1 calc R U . . .
H16C H -0.342576 -0.062083 -0.069452 0.135 Uiso 1 1 calc R U . . .
C21 C -1.0390(6) -0.2327(6) -0.0209(3) 0.0827(16) Uani 1 1 d . . . . .
H21 H -1.103396 -0.235603 0.012540 0.099 Uiso 1 1 calc R U . . .
C20 C -1.0091(7) -0.3359(6) -0.0537(2) 0.0816(16) Uani 1 1 d . . . . .
O4 O -0.3075(8) -0.2497(5) -0.4766(3) 0.145(2) Uani 1 1 d . . . . .
H4 H -0.274953 -0.309230 -0.458965 0.217 Uiso 1 1 calc R U . . .
C25 C -0.2314(17) -0.2334(9) -0.5307(5) 0.192(6) Uani 1 1 d . . . . .
H25A H -0.229563 -0.307089 -0.553227 0.288 Uiso 1 1 calc R U . . .
H25B H -0.130974 -0.208656 -0.522005 0.288 Uiso 1 1 calc R U . . .
H25C H -0.280456 -0.173131 -0.554660 0.288 Uiso 1 1 calc R U . . .

loop_
_atom_site_aniso_label
_atom_site_aniso_U_11
_atom_site_aniso_U_22
_atom_site_aniso_U_33
_atom_site_aniso_U_23
_atom_site_aniso_U_13
_atom_site_aniso_U_12
Cl1 0.1598(18) 0.1195(14) 0.1044(13) 0.0077(10) 0.0394(13) -0.0575(13)
O2 0.064(2) 0.062(2) 0.092(2) 0.0125(17) -0.0191(18) -0.0037(16)
O3 0.073(2) 0.056(2) 0.129(3) 0.0080(19) -0.020(2) -0.0110(17)
O5 0.102(3) 0.058(2) 0.087(3) -0.0167(17) -0.002(2) 0.0061(19)
O1 0.129(3) 0.082(3) 0.063(2) 0.0125(18) 0.020(2) 0.015(3)
C7 0.055(2) 0.047(2) 0.067(3) 0.0014(19) -0.0028(19) -0.0006(18)
C17 0.067(3) 0.046(2) 0.059(2) -0.0054(18) 0.008(2) -0.004(2)
C1 0.077(3) 0.062(3) 0.056(3) 0.004(2) -0.005(2) -0.001(2)
C4 0.059(2) 0.049(2) 0.062(3) 0.0028(19) -0.005(2) -0.0038(19)
C6 0.071(3) 0.051(2) 0.065(3) 0.0024(19) 0.001(2) 0.000(2)
C23 0.064(3) 0.061(3) 0.053(2) -0.001(2) 0.000(2) 0.006(2)
C18 0.059(2) 0.056(2) 0.054(2) -0.0002(18) -0.001(2) -0.0013(19)
C8 0.059(3) 0.051(2) 0.075(3) 0.010(2) -0.003(2) 0.003(2)
C13 0.060(3) 0.058(3) 0.085(3) 0.015(2) -0.002(3) 0.008(2)
C12 0.058(3) 0.085(4) 0.093(4) 0.024(3) 0.006(3) 0.014(3)
C5 0.070(3) 0.049(2) 0.071(3) 0.006(2) 0.002(2) 0.000(2)
C15 0.061(3) 0.046(2) 0.073(3) -0.0020(19) -0.004(2) 0.0001(19)
C2 0.106(4) 0.055(3) 0.062(3) 0.013(2) 0.003(3) -0.001(3)
C9 0.068(3) 0.076(3) 0.079(3) 0.005(3) -0.012(3) -0.002(3)
C24 0.066(3) 0.054(3) 0.060(3) -0.008(2) -0.009(2) 0.010(2)
C19 0.087(3) 0.065(3) 0.062(3) -0.001(2) 0.004(3) -0.013(3)
C14 0.058(2) 0.048(2) 0.059(3) -0.0012(18) -0.0025(19) 0.0010(19)
C3 0.096(4) 0.046(2) 0.069(3) 0.003(2) -0.001(3) 0.000(3)
C11 0.067(3) 0.109(5) 0.091(4) 0.026(4) -0.013(3) -0.005(3)
C22 0.075(3) 0.088(4) 0.053(3) -0.007(2) 0.001(2) 0.011(3)
C10 0.074(4) 0.092(4) 0.095(4) 0.017(3) -0.023(3) -0.014(3)
C16 0.069(3) 0.090(4) 0.110(5) 0.020(4) -0.027(3) -0.004(3)
C21 0.075(3) 0.114(5) 0.060(3) 0.005(3) 0.012(3) 0.000(3)
C20 0.087(4) 0.093(4) 0.064(3) 0.004(3) 0.007(3) -0.017(3)
O4 0.194(6) 0.108(4) 0.132(5) 0.030(4) 0.047(5) 0.060(4)
C25 0.282(16) 0.125(8) 0.169(10) 0.006(8) 0.119(12) 0.018(9)

loop_
_atom_type_symbol
_atom_type_description
_atom_type_scat_dispersion_real
_atom_type_scat_dispersion_imag
_atom_type_scat_source
C C 0.0181 0.0091 'International Tables Vol C Tables 4.2.6.8 and 6.1.1.4'
H H 0.0000 0.0000 'International Tables Vol C Tables 4.2.6.8 and 6.1.1.4'
Cl Cl 0.3639 0.7018 'International Tables Vol C Tables 4.2.6.8 and 6.1.1.4'
O O 0.0492 0.0322 'International Tables Vol C Tables 4.2.6.8 and 6.1.1.4'

loop_
_geom_angle_atom_site_label_1
_geom_angle_atom_site_label_2
_geom_angle_atom_site_label_3
_geom_angle
_geom_angle_site_symmetry_1
_geom_angle_site_symmetry_3
_geom_angle_publ_flag
C15 O2 C16 116.0(4) . . ?
C1 O1 H1 109.5 . . ?
C4 C7 H7 105.6 . . ?
C4 C7 C14 114.4(4) . . ?
C8 C7 H7 105.6 . . ?
C8 C7 C4 113.1(4) . . ?
C8 C7 C14 111.7(4) . . ?
C14 C7 H7 105.6 . . ?
C18 C17 H17 127.2 . . ?
C18 C17 C14 105.6(4) . . ?
C14 C17 H17 127.2 . . ?
O1 C1 C6 122.9(4) . . ?
O1 C1 C2 117.9(4) . . ?
C2 C1 C6 119.1(5) . . ?
C5 C4 C7 125.4(4) . . ?
C5 C4 C3 117.0(4) . . ?
C3 C4 C7 117.6(4) . . ?
C1 C6 H6 120.7 . . ?
C5 C6 C1 118.7(4) . . ?
C5 C6 H6 120.7 . . ?
C18 C23 C24 110.0(4) . . ?
C18 C23 C22 121.2(5) . . ?
C22 C23 C24 128.8(4) . . ?
C23 C18 C17 111.6(4) . . ?
C23 C18 C19 120.8(4) . . ?
C19 C18 C17 127.6(4) . . ?
C13 C8 C7 119.6(5) . . ?
C9 C8 C7 122.5(5) . . ?
C9 C8 C13 117.8(5) . . ?
C8 C13 H13 119.4 . . ?
C12 C13 C8 121.2(6) . . ?
C12 C13 H13 119.4 . . ?
C13 C12 H12 120.2 . . ?
C11 C12 C13 119.6(6) . . ?
C11 C12 H12 120.2 . . ?
C4 C5 H5 118.7 . . ?
C6 C5 C4 122.6(4) . . ?
C6 C5 H5 118.7 . . ?
O2 C15 C14 112.1(4) . . ?
O3 C15 O2 123.3(4) . . ?
O3 C15 C14 124.4(4) . . ?
C1 C2 H2 119.5 . . ?
C3 C2 C1 121.1(4) . . ?
C3 C2 H2 119.5 . . ?
C8 C9 H9 119.6 . . ?
C8 C9 C10 120.8(6) . . ?
C10 C9 H9 119.6 . . ?
O5 C24 C23 127.5(5) . . ?
O5 C24 C14 123.5(5) . . ?
C23 C24 C14 109.0(4) . . ?
C18 C19 H19 121.4 . . ?
C20 C19 C18 117.3(5) . . ?
C20 C19 H19 121.4 . . ?
C17 C14 C7 115.4(4) . . ?
C15 C14 C7 107.9(4) . . ?
C15 C14 C17 115.4(4) . . ?
C15 C14 C24 104.5(4) . . ?
C24 C14 C7 109.3(3) . . ?
C24 C14 C17 103.6(4) . . ?
C4 C3 H3 119.3 . . ?
C2 C3 C4 121.5(5) . . ?
C2 C3 H3 119.3 . . ?
C12 C11 H11 119.8 . . ?
C12 C11 C10 120.3(6) . . ?
C10 C11 H11 119.8 . . ?
C23 C22 H22 120.9 . . ?
C21 C22 C23 118.2(5) . . ?
C21 C22 H22 120.9 . . ?
C9 C10 H10 119.9 . . ?
C11 C10 C9 120.2(6) . . ?
C11 C10 H10 119.9 . . ?
O2 C16 H16A 109.5 . . ?
O2 C16 H16B 109.5 . . ?
O2 C16 H16C 109.5 . . ?
H16A C16 H16B 109.5 . . ?
H16A C16 H16C 109.5 . . ?
H16B C16 H16C 109.5 . . ?
C22 C21 H21 119.7 . . ?
C22 C21 C20 120.5(5) . . ?
C20 C21 H21 119.7 . . ?
C19 C20 Cl1 118.9(5) . . ?
C19 C20 C21 122.0(5) . . ?
C21 C20 Cl1 119.1(4) . . ?
C25 O4 H4 109.5 . . ?
O4 C25 H25A 109.5 . . ?
O4 C25 H25B 109.5 . . ?
O4 C25 H25C 109.5 . . ?
H25A C25 H25B 109.5 . . ?
H25A C25 H25C 109.5 . . ?
H25B C25 H25C 109.5 . . ?

loop_
_geom_bond_atom_site_label_1
_geom_bond_atom_site_label_2
_geom_bond_distance
_geom_bond_site_symmetry_2
_geom_bond_publ_flag
Cl1 C20 1.744(6) . ?
O2 C15 1.347(6) . ?
O2 C16 1.450(7) . ?
O3 C15 1.203(6) . ?
O5 C24 1.227(6) . ?
O1 H1 0.8400 . ?
O1 C1 1.361(6) . ?
C7 H7 1.0000 . ?
C7 C4 1.532(7) . ?
C7 C8 1.522(7) . ?
C7 C14 1.570(6) . ?
C17 H17 0.9500 . ?
C17 C18 1.503(6) . ?
C17 C14 1.570(6) . ?
C1 C6 1.410(7) . ?
C1 C2 1.383(7) . ?
C4 C5 1.390(6) . ?
C4 C3 1.403(6) . ?
C6 H6 0.9500 . ?
C6 C5 1.387(7) . ?
C23 C18 1.396(6) . ?
C23 C24 1.461(7) . ?
C23 C22 1.401(7) . ?
C18 C19 1.399(7) . ?
C8 C13 1.407(7) . ?
C8 C9 1.391(7) . ?
C13 H13 0.9500 . ?
C13 C12 1.390(7) . ?
C12 H12 0.9500 . ?
C12 C11 1.379(10) . ?
C5 H5 0.9500 . ?
C15 C14 1.530(7) . ?
C2 H2 0.9500 . ?
C2 C3 1.367(8) . ?
C9 H9 0.9500 . ?
C9 C10 1.394(8) . ?
C24 C14 1.548(7) . ?
C19 H19 0.9500 . ?
C19 C20 1.376(8) . ?
C3 H3 0.9500 . ?
C11 H11 0.9500 . ?
C11 C10 1.381(10) . ?
C22 H22 0.9500 . ?
C22 C21 1.364(8) . ?
C10 H10 0.9500 . ?
C16 H16A 0.9800 . ?
C16 H16B 0.9800 . ?
C16 H16C 0.9800 . ?
C21 H21 0.9500 . ?
C21 C20 1.415(9) . ?
O4 H4 0.8400 . ?
O4 C25 1.403(10) . ?
C25 H25A 0.9800 . ?
C25 H25B 0.9800 . ?
C25 H25C 0.9800 . ?

loop_
_geom_torsion_atom_site_label_1
_geom_torsion_atom_site_label_2
_geom_torsion_atom_site_label_3
_geom_torsion_atom_site_label_4
_geom_torsion
_geom_torsion_site_symmetry_1
_geom_torsion_site_symmetry_2
_geom_torsion_site_symmetry_3
_geom_torsion_site_symmetry_4
_geom_torsion_publ_flag
O2 C15 C14 C7 -151.7(4) . . . . ?
O2 C15 C14 C17 -21.0(6) . . . . ?
O2 C15 C14 C24 92.0(4) . . . . ?
O3 C15 C14 C7 32.9(7) . . . . ?
O3 C15 C14 C17 163.6(5) . . . . ?
O3 C15 C14 C24 -83.3(6) . . . . ?
O5 C24 C14 C7 -55.1(6) . . . . ?
O5 C24 C14 C17 -178.7(5) . . . . ?
O5 C24 C14 C15 60.2(6) . . . . ?
O1 C1 C6 C5 178.0(5) . . . . ?
O1 C1 C2 C3 -179.1(5) . . . . ?
C7 C4 C5 C6 177.2(4) . . . . ?
C7 C4 C3 C2 -178.5(5) . . . . ?
C7 C8 C13 C12 -176.6(5) . . . . ?
C7 C8 C9 C10 177.4(5) . . . . ?
C17 C18 C19 C20 -178.4(5) . . . . ?
C1 C6 C5 C4 1.7(7) . . . . ?
C1 C2 C3 C4 0.5(9) . . . . ?
C4 C7 C8 C13 -143.5(4) . . . . ?
C4 C7 C8 C9 38.4(6) . . . . ?
C4 C7 C14 C17 -73.1(5) . . . . ?
C4 C7 C14 C15 57.5(5) . . . . ?
C4 C7 C14 C24 170.6(4) . . . . ?
C6 C1 C2 C3 0.8(8) . . . . ?
C23 C18 C19 C20 0.3(7) . . . . ?
C23 C24 C14 C7 125.2(4) . . . . ?
C23 C24 C14 C17 1.7(5) . . . . ?
C23 C24 C14 C15 -119.5(4) . . . . ?
C23 C22 C21 C20 0.4(8) . . . . ?
C18 C17 C14 C7 -122.0(4) . . . . ?
C18 C17 C14 C15 111.0(4) . . . . ?
C18 C17 C14 C24 -2.5(5) . . . . ?
C18 C23 C24 O5 -179.7(5) . . . . ?
C18 C23 C24 C14 -0.1(5) . . . . ?
C18 C23 C22 C21 0.1(8) . . . . ?
C18 C19 C20 Cl1 -179.6(4) . . . . ?
C18 C19 C20 C21 0.3(9) . . . . ?
C8 C7 C4 C5 -93.5(5) . . . . ?
C8 C7 C4 C3 84.2(5) . . . . ?
C8 C7 C14 C17 57.0(5) . . . . ?
C8 C7 C14 C15 -172.3(4) . . . . ?
C8 C7 C14 C24 -59.3(5) . . . . ?
C8 C13 C12 C11 -1.1(8) . . . . ?
C8 C9 C10 C11 -0.4(9) . . . . ?
C13 C8 C9 C10 -0.8(8) . . . . ?
C13 C12 C11 C10 -0.1(9) . . . . ?
C12 C11 C10 C9 0.8(9) . . . . ?
C5 C4 C3 C2 -0.7(8) . . . . ?
C2 C1 C6 C5 -1.8(7) . . . . ?
C9 C8 C13 C12 1.5(7) . . . . ?
C24 C23 C18 C17 -1.7(5) . . . . ?
C24 C23 C18 C19 179.4(4) . . . . ?
C24 C23 C22 C21 -179.8(5) . . . . ?
C14 C7 C4 C5 35.9(6) . . . . ?
C14 C7 C4 C3 -146.4(4) . . . . ?
C14 C7 C8 C13 85.8(5) . . . . ?
C14 C7 C8 C9 -92.3(6) . . . . ?
C14 C17 C18 C23 2.7(5) . . . . ?
C14 C17 C18 C19 -178.5(5) . . . . ?
C3 C4 C5 C6 -0.4(7) . . . . ?
C22 C23 C18 C17 178.4(4) . . . . ?
C22 C23 C18 C19 -0.5(7) . . . . ?
C22 C23 C24 O5 0.1(9) . . . . ?
C22 C23 C24 C14 179.8(5) . . . . ?
C22 C21 C20 Cl1 179.2(5) . . . . ?
C22 C21 C20 C19 -0.6(9) . . . . ?
C16 O2 C15 O3 -0.1(8) . . . . ?
C16 O2 C15 C14 -175.5(5) . . . . ?
